data_7230004
loop_
_publ_author_name
'Wu, Pei'
'Wang, Guo'
'Zhou, Lu'
'Lu, Jing'
'Wang, Jianchun'

_publ_section_title
;
 The first colorimetric receptor for the B4O72&#x2212; anion based on
 nitro substituted phenanthroimidazole ferrocene derivatives
;
_journal_issue 7
_journal_name_full 'RSC Advances'
_journal_page_first 3782
_journal_paper_doi 10.1039/C7RA12700F
_journal_volume 8
_journal_year 2018
_chemical_formula_sum 'C25 H18 Fe N2'
_chemical_formula_weight 402.26
_chemical_name_systematic
; 
 ? 
;
_space_group_IT_number 20
_symmetry_cell_setting orthorhombic
_symmetry_space_group_name_Hall 'C 2c 2'
_symmetry_space_group_name_H-M 'C 2 2 21'
_atom_sites_solution_hydrogens geom
_atom_sites_solution_primary direct
_atom_sites_solution_secondary difmap
_audit_creation_method SHELXL-97
_audit_update_record
;
2016-10-24 deposited with the CCDC.
2018-01-12 downloaded from the CCDC.
;
_cell_angle_alpha 90.00
_cell_angle_beta 90.00
_cell_angle_gamma 90.00
_cell_formula_units_Z 8
_cell_length_a 9.746(2)
_cell_length_b 19.123(4)
_cell_length_c 19.154(4)
_cell_measurement_reflns_used 5997
_cell_measurement_temperature 153(2)
_cell_measurement_theta_max 31.502
_cell_measurement_theta_min 2.356
_cell_volume 3569.8(13)
_computing_cell_refinement 'CrystalClear (Rigaku Inc., 2008)'
_computing_data_collection 'CrystalClear (Rigaku Inc., 2008)'
_computing_data_reduction 'CrystalClear (Rigaku Inc., 2008)'
_computing_structure_refinement 'SHELXL-97 (Sheldrick, 1997)'
_computing_structure_solution 'SHELXS-97 (Sheldrick, 1990)'
_diffrn_ambient_temperature 153(2)
_diffrn_detector_area_resol_mean 28.5714
_diffrn_measured_fraction_theta_full 0.997
_diffrn_measured_fraction_theta_max 0.997
_diffrn_measurement_device_type AFC10/Saturn724+
_diffrn_measurement_method 'phi and omega scans'
_diffrn_radiation_monochromator graphite
_diffrn_radiation_source 'Rotating Anode'
_diffrn_radiation_type MoK\a
_diffrn_radiation_wavelength 0.71073
_diffrn_reflns_av_R_equivalents 0.0616
_diffrn_reflns_av_sigmaI/netI 0.0654
_diffrn_reflns_limit_h_max 14
_diffrn_reflns_limit_h_min -14
_diffrn_reflns_limit_k_max 27
_diffrn_reflns_limit_k_min -28
_diffrn_reflns_limit_l_max 28
_diffrn_reflns_limit_l_min -28
_diffrn_reflns_number 22915
_diffrn_reflns_theta_full 31.48
_diffrn_reflns_theta_max 31.48
_diffrn_reflns_theta_min 3.01
_diffrn_standards_decay_% 0
_diffrn_standards_interval_count 0
_diffrn_standards_interval_time 0
_diffrn_standards_number 0
_exptl_absorpt_coefficient_mu 0.858
_exptl_absorpt_correction_T_max 0.9665
_exptl_absorpt_correction_T_min 0.8893
_exptl_absorpt_correction_type Multi-scans
_exptl_crystal_colour Red
_exptl_crystal_density_diffrn 1.497
_exptl_crystal_density_method 'not measured'
_exptl_crystal_description Chip
_exptl_crystal_F_000 1664
_exptl_crystal_size_max 0.14
_exptl_crystal_size_mid 0.10
_exptl_crystal_size_min 0.04
_refine_diff_density_max 0.610
_refine_diff_density_min -0.465
_refine_diff_density_rms 0.076
_refine_ls_abs_structure_details 'Flack H D (1983), Acta Cryst. A39, 876-881'
_refine_ls_abs_structure_Flack 0.003(19)
_refine_ls_extinction_method none
_refine_ls_goodness_of_fit_ref 1.003
_refine_ls_hydrogen_treatment constr
_refine_ls_matrix_type full
_refine_ls_number_parameters 253
_refine_ls_number_reflns 5921
_refine_ls_number_restraints 0
_refine_ls_restrained_S_all 1.003
_refine_ls_R_factor_all 0.0724
_refine_ls_R_factor_gt 0.0541
_refine_ls_shift/su_max 0.001
_refine_ls_shift/su_mean 0.000
_refine_ls_structure_factor_coef Fsqd
_refine_ls_weighting_details 'calc w=1/[\s^2^(Fo^2^)+(0.0569P)^2^+0.1160P] where P=(Fo^2^+2Fc^2^)/3'
_refine_ls_weighting_scheme calc
_refine_ls_wR_factor_gt 0.1115
_refine_ls_wR_factor_ref 0.1207
_reflns_number_gt 4640
_reflns_number_total 5921
_reflns_threshold_expression >2sigma(I)
_cod_data_source_file c7ra12700f2.cif
_cod_data_source_block bo4559
_cod_depositor_comments
;
The following automatic conversions were performed:

'_symmetry_cell_setting' value 'Orthorhombic' changed to
'orthorhombic' according to
/home/data/users/saulius/crontab/automatic-downloads/rss-feeds/RSC/lib/dictionaries/cif_core.dic
dictionary named 'cif_core.dic' version 2.4.2 from 2011-04-26.

Automatic conversion script
Id: cif_fix_values 4973 2017-02-22 13:04:09Z antanas 
;
_cod_original_cell_volume 3570.1(13)
_cod_original_sg_symbol_H-M C222(1)
_cod_database_code 7230004

loop_
_symmetry_equiv_pos_as_xyz
'x, y, z'
'-x, -y, z+1/2'
'-x, y, -z+1/2'
'x, -y, -z'
'x+1/2, y+1/2, z'
'-x+1/2, -y+1/2, z+1/2'
'-x+1/2, y+1/2, -z+1/2'
'x+1/2, -y+1/2, -z'

loop_
_atom_site_label
_atom_site_type_symbol
_atom_site_fract_x
_atom_site_fract_y
_atom_site_fract_z
_atom_site_U_iso_or_equiv
_atom_site_adp_type
_atom_site_occupancy
_atom_site_symmetry_multiplicity
_atom_site_calc_flag
_atom_site_refinement_flags
Fe1 Fe 0.14481(4) 0.03405(2) 0.366387(19) 0.02564(10) Uani 1 1 d .
N1 N 0.5158(2) 0.10594(13) 0.33594(13) 0.0277(5) Uani 1 1 d .
N2 N 0.5109(2) 0.05832(13) 0.44414(12) 0.0276(5) Uani 1 1 d .
C1 C 0.0549(3) 0.08054(18) 0.45158(17) 0.0366(7) Uani 1 1 d .
H1 H 0.0708 0.0687 0.4991 0.044 Uiso 1 1 calc R
C2 C 0.1282(4) 0.13029(17) 0.41280(18) 0.0404(8) Uani 1 1 d .
H2 H 0.2025 0.1579 0.4293 0.048 Uiso 1 1 calc R
C3 C 0.0723(4) 0.13203(17) 0.34505(19) 0.0414(8) Uani 1 1 d .
H3 H 0.1019 0.1612 0.3078 0.050 Uiso 1 1 calc R
C4 C -0.0360(3) 0.08269(17) 0.34210(18) 0.0364(7) Uani 1 1 d .
H4 H -0.0915 0.0728 0.3025 0.044 Uiso 1 1 calc R
C5 C -0.0466(3) 0.05104(17) 0.40810(17) 0.0345(7) Uani 1 1 d .
H5 H -0.1108 0.0160 0.4211 0.041 Uiso 1 1 calc R
C6 C 0.2806(3) -0.03929(16) 0.40158(15) 0.0293(6) Uani 1 1 d .
H6 H 0.3017 -0.0486 0.4491 0.035 Uiso 1 1 calc R
C7 C 0.3488(3) 0.00982(14) 0.35820(14) 0.0277(5) Uani 1 1 d .
C8 C 0.2842(3) 0.00804(17) 0.29017(16) 0.0311(6) Uani 1 1 d .
H8 H 0.3082 0.0355 0.2507 0.037 Uiso 1 1 calc R
C9 C 0.1781(3) -0.04271(17) 0.29401(16) 0.0354(7) Uani 1 1 d .
H9 H 0.1184 -0.0549 0.2568 0.042 Uiso 1 1 calc R
C10 C 0.1748(3) -0.07240(15) 0.36161(18) 0.0344(7) Uani 1 1 d .
H10 H 0.1137 -0.1077 0.3775 0.041 Uiso 1 1 calc R
C11 C 0.4584(3) 0.05770(15) 0.37859(14) 0.0266(6) Uani 1 1 d .
C12 C 0.6098(3) 0.14107(15) 0.37803(15) 0.0274(6) Uani 1 1 d .
C13 C 0.7019(3) 0.19716(14) 0.35988(16) 0.0279(6) Uani 1 1 d .
C14 C 0.7105(3) 0.22483(16) 0.29148(17) 0.0340(7) Uani 1 1 d .
H14 H 0.6507 0.2082 0.2560 0.041 Uiso 1 1 calc R
C15 C 0.8056(4) 0.27590(17) 0.27637(18) 0.0378(7) Uani 1 1 d .
H15 H 0.8136 0.2933 0.2301 0.045 Uiso 1 1 calc R
C16 C 0.8900(3) 0.30198(17) 0.32894(18) 0.0372(7) Uani 1 1 d .
H16 H 0.9541 0.3379 0.3184 0.045 Uiso 1 1 calc R
C17 C 0.8820(3) 0.27676(15) 0.39527(18) 0.0336(7) Uani 1 1 d .
H17 H 0.9402 0.2957 0.4302 0.040 Uiso 1 1 calc R
C18 C 0.7893(3) 0.22313(15) 0.41321(17) 0.0296(6) Uani 1 1 d .
C19 C 0.7836(3) 0.19298(15) 0.48433(16) 0.0296(6) Uani 1 1 d .
C20 C 0.8696(3) 0.21717(15) 0.53871(16) 0.0352(7) Uani 1 1 d .
H20 H 0.9310 0.2548 0.5300 0.042 Uiso 1 1 calc R
C21 C 0.8661(4) 0.18733(17) 0.60381(16) 0.0385(7) Uani 1 1 d .
H21 H 0.9243 0.2047 0.6396 0.046 Uiso 1 1 calc R
C22 C 0.7772(4) 0.13131(18) 0.61795(17) 0.0387(8) Uani 1 1 d .
H22 H 0.7762 0.1106 0.6630 0.046 Uiso 1 1 calc R
C23 C 0.6915(4) 0.10633(16) 0.56679(16) 0.0335(7) Uani 1 1 d .
H23 H 0.6312 0.0685 0.5766 0.040 Uiso 1 1 calc R
C24 C 0.6929(3) 0.13701(15) 0.49918(15) 0.0269(6) Uani 1 1 d .
C25 C 0.6070(3) 0.11262(14) 0.44386(15) 0.0256(6) Uani 1 1 d .

loop_
_atom_site_aniso_label
_atom_site_aniso_U_11
_atom_site_aniso_U_22
_atom_site_aniso_U_33
_atom_site_aniso_U_23
_atom_site_aniso_U_13
_atom_site_aniso_U_12
Fe1 0.02122(16) 0.02831(18) 0.02739(18) -0.00350(17) -0.00060(16) 0.00118(17)
N1 0.0206(11) 0.0338(13) 0.0287(12) -0.0017(10) 0.0007(9) 0.0009(10)
N2 0.0230(11) 0.0310(12) 0.0287(12) -0.0015(10) -0.0014(10) 0.0020(9)
C1 0.0345(16) 0.0443(18) 0.0310(16) -0.0108(13) -0.0006(13) 0.0127(14)
C2 0.0332(17) 0.0326(15) 0.055(2) -0.0175(14) 0.0004(16) 0.0032(14)
C3 0.047(2) 0.0306(16) 0.047(2) 0.0082(14) 0.0108(16) 0.0116(15)
C4 0.0285(15) 0.0445(18) 0.0361(17) -0.0080(13) -0.0089(13) 0.0144(14)
C5 0.0220(13) 0.0370(16) 0.0446(18) -0.0067(13) 0.0071(12) 0.0006(12)
C6 0.0253(13) 0.0292(13) 0.0334(14) 0.0017(13) -0.0008(11) 0.0067(12)
C7 0.0185(11) 0.0337(12) 0.0309(14) -0.0035(11) 0.0019(12) 0.0047(11)
C8 0.0236(13) 0.0428(17) 0.0268(14) -0.0079(12) 0.0025(11) 0.0026(12)
C9 0.0263(14) 0.0397(17) 0.0402(16) -0.0193(14) 0.0020(12) -0.0022(13)
C10 0.0266(14) 0.0291(13) 0.0476(18) -0.0129(14) 0.0029(14) 0.0026(11)
C11 0.0226(12) 0.0324(13) 0.0248(14) -0.0037(10) 0.0004(10) 0.0047(10)
C12 0.0229(13) 0.0279(13) 0.0314(15) -0.0017(11) -0.0010(11) 0.0027(10)
C13 0.0234(12) 0.0266(12) 0.0337(15) -0.0001(12) 0.0008(12) 0.0034(10)
C14 0.0316(16) 0.0357(16) 0.0347(17) 0.0043(13) 0.0032(13) 0.0003(13)
C15 0.0396(18) 0.0358(17) 0.0381(18) 0.0042(14) 0.0058(14) -0.0007(14)
C16 0.0342(17) 0.0294(15) 0.0481(19) -0.0003(13) 0.0092(14) -0.0027(13)
C17 0.0267(15) 0.0305(14) 0.0436(17) -0.0062(13) 0.0026(13) -0.0004(12)
C18 0.0250(14) 0.0270(14) 0.0368(16) -0.0035(12) 0.0014(12) 0.0040(11)
C19 0.0268(14) 0.0262(13) 0.0358(16) -0.0049(12) 0.0015(12) 0.0051(11)
C20 0.0319(16) 0.0320(14) 0.0418(17) -0.0110(12) -0.0020(14) 0.0012(13)
C21 0.0415(18) 0.0405(16) 0.0334(15) -0.0118(13) -0.0113(15) 0.0024(16)
C22 0.047(2) 0.0363(16) 0.0325(17) -0.0050(13) -0.0067(14) 0.0098(15)
C23 0.0393(17) 0.0293(15) 0.0320(16) -0.0006(12) 0.0014(13) 0.0011(13)
C24 0.0238(12) 0.0295(14) 0.0275(14) -0.0044(11) 0.0016(11) 0.0051(11)
C25 0.0221(13) 0.0256(13) 0.0291(14) -0.0002(11) 0.0006(10) 0.0051(10)

loop_
_atom_type_symbol
_atom_type_description
_atom_type_scat_dispersion_real
_atom_type_scat_dispersion_imag
_atom_type_scat_source
C C 0.0033 0.0016 'International Tables Vol C Tables 4.2.6.8 and 6.1.1.4'
H H 0.0000 0.0000 'International Tables Vol C Tables 4.2.6.8 and 6.1.1.4'
N N 0.0061 0.0033 'International Tables Vol C Tables 4.2.6.8 and 6.1.1.4'
Fe Fe 0.3463 0.8444 'International Tables Vol C Tables 4.2.6.8 and 6.1.1.4'

loop_
_geom_angle_atom_site_label_1
_geom_angle_atom_site_label_2
_geom_angle_atom_site_label_3
_geom_angle
C6 Fe1 C3 156.85(14)
C6 Fe1 C9 68.17(12)
C3 Fe1 C9 125.26(14)
C6 Fe1 C4 160.93(13)
C3 Fe1 C4 40.52(15)
C9 Fe1 C4 107.99(13)
C6 Fe1 C7 40.60(11)
C3 Fe1 C7 121.88(13)
C9 Fe1 C7 68.38(11)
C4 Fe1 C7 157.18(13)
C6 Fe1 C2 121.62(14)
C3 Fe1 C2 40.23(15)
C9 Fe1 C2 161.95(14)
C4 Fe1 C2 67.83(14)
C7 Fe1 C2 108.24(13)
C6 Fe1 C1 108.15(13)
C3 Fe1 C1 67.33(14)
C9 Fe1 C1 156.45(13)
C4 Fe1 C1 67.45(13)
C7 Fe1 C1 124.96(12)
C2 Fe1 C1 39.97(14)
C6 Fe1 C8 68.89(12)
C3 Fe1 C8 107.97(14)
C9 Fe1 C8 40.52(12)
C4 Fe1 C8 121.18(13)
C7 Fe1 C8 41.32(11)
C2 Fe1 C8 125.26(14)
C1 Fe1 C8 161.96(13)
C6 Fe1 C5 124.63(13)
C3 Fe1 C5 67.60(14)
C9 Fe1 C5 121.40(12)
C4 Fe1 C5 40.08(14)
C7 Fe1 C5 161.25(12)
C2 Fe1 C5 67.55(14)
C1 Fe1 C5 40.15(13)
C8 Fe1 C5 156.11(13)
C6 Fe1 C10 40.87(12)
C3 Fe1 C10 161.21(14)
C9 Fe1 C10 40.32(13)
C4 Fe1 C10 124.17(13)
C7 Fe1 C10 68.59(11)
C2 Fe1 C10 156.66(14)
C1 Fe1 C10 121.58(14)
C8 Fe1 C10 68.61(13)
C5 Fe1 C10 107.60(13)
C11 N1 C12 104.6(2)
C11 N2 C25 104.8(2)
C2 C1 C5 108.4(3)
C2 C1 Fe1 69.85(18)
C5 C1 Fe1 69.96(18)
C2 C1 H1 125.8
C5 C1 H1 125.8
Fe1 C1 H1 126.0
C1 C2 C3 107.9(3)
C1 C2 Fe1 70.18(18)
C3 C2 Fe1 69.64(18)
C1 C2 H2 126.1
C3 C2 H2 126.1
Fe1 C2 H2 125.7
C2 C3 C4 108.0(3)
C2 C3 Fe1 70.13(19)
C4 C3 Fe1 69.82(18)
C2 C3 H3 126.0
C4 C3 H3 126.0
Fe1 C3 H3 125.6
C5 C4 C3 107.8(3)
C5 C4 Fe1 70.32(18)
C3 C4 Fe1 69.66(19)
C5 C4 H4 126.1
C3 C4 H4 126.1
Fe1 C4 H4 125.5
C4 C5 C1 107.9(3)
C4 C5 Fe1 69.59(18)
C1 C5 Fe1 69.89(18)
C4 C5 H5 126.1
C1 C5 H5 126.1
Fe1 C5 H5 126.0
C7 C6 C10 108.5(3)
C7 C6 Fe1 69.86(16)
C10 C6 Fe1 70.15(16)
C7 C6 H6 125.8
C10 C6 H6 125.8
Fe1 C6 H6 125.8
C6 C7 C8 107.9(3)
C6 C7 C11 126.9(3)
C8 C7 C11 125.0(3)
C6 C7 Fe1 69.54(16)
C8 C7 Fe1 69.65(15)
C11 C7 Fe1 123.22(19)
C9 C8 C7 106.6(3)
C9 C8 Fe1 69.34(16)
C7 C8 Fe1 69.03(15)
C9 C8 H8 126.7
C7 C8 H8 126.7
Fe1 C8 H8 126.5
C10 C9 C8 109.8(3)
C10 C9 Fe1 70.35(16)
C8 C9 Fe1 70.14(16)
C10 C9 H9 125.1
C8 C9 H9 125.1
Fe1 C9 H9 126.0
C9 C10 C6 107.2(3)
C9 C10 Fe1 69.33(17)
C6 C10 Fe1 68.98(16)
C9 C10 H10 126.4
C6 C10 H10 126.4
Fe1 C10 H10 126.8
N1 C11 N2 113.4(3)
N1 C11 C7 124.6(3)
N2 C11 C7 122.0(3)
C25 C12 N1 109.1(3)
C25 C12 C13 121.9(3)
N1 C12 C13 129.0(3)
C14 C13 C18 120.0(3)
C14 C13 C12 122.6(3)
C18 C13 C12 117.4(3)
C15 C14 C13 120.0(3)
C15 C14 H14 120.0
C13 C14 H14 120.0
C14 C15 C16 120.0(3)
C14 C15 H15 120.0
C16 C15 H15 120.0
C17 C16 C15 120.9(3)
C17 C16 H16 119.5
C15 C16 H16 119.5
C16 C17 C18 121.5(3)
C16 C17 H17 119.3
C18 C17 H17 119.3
C17 C18 C13 117.6(3)
C17 C18 C19 122.1(3)
C13 C18 C19 120.2(3)
C20 C19 C24 118.0(3)
C20 C19 C18 121.9(3)
C24 C19 C18 120.1(3)
C21 C20 C19 121.2(3)
C21 C20 H20 119.4
C19 C20 H20 119.4
C20 C21 C22 120.5(3)
C20 C21 H21 119.7
C22 C21 H21 119.7
C23 C22 C21 120.2(3)
C23 C22 H22 119.9
C21 C22 H22 119.9
C22 C23 C24 120.0(3)
C22 C23 H23 120.0
C24 C23 H23 120.0
C19 C24 C23 120.0(3)
C19 C24 C25 117.6(3)
C23 C24 C25 122.4(3)
C12 C25 N2 108.1(2)
C12 C25 C24 122.7(3)
N2 C25 C24 129.2(3)

loop_
_geom_bond_atom_site_label_1
_geom_bond_atom_site_label_2
_geom_bond_distance
Fe1 C6 2.043(3)
Fe1 C3 2.044(3)
Fe1 C9 2.045(3)
Fe1 C4 2.046(3)
Fe1 C7 2.047(3)
Fe1 C2 2.050(3)
Fe1 C1 2.055(3)
Fe1 C8 2.056(3)
Fe1 C5 2.056(3)
Fe1 C10 2.059(3)
N1 C11 1.353(4)
N1 C12 1.393(4)
N2 C11 1.356(4)
N2 C25 1.398(4)
C1 C2 1.403(5)
C1 C5 1.411(5)
C1 H1 0.9500
C2 C3 1.408(5)
C2 H2 0.9500
C3 C4 1.416(5)
C3 H3 0.9500
C4 C5 1.406(5)
C4 H4 0.9500
C5 H5 0.9500
C6 C7 1.419(4)
C6 C10 1.432(4)
C6 H6 0.9500
C7 C8 1.448(4)
C7 C11 1.460(4)
C8 C9 1.420(4)
C8 H8 0.9500
C9 C10 1.414(5)
C9 H9 0.9500
C10 H10 0.9500
C12 C25 1.374(4)
C12 C13 1.441(4)
C13 C14 1.415(4)
C13 C18 1.419(4)
C14 C15 1.377(4)
C14 H14 0.9500
C15 C16 1.393(5)
C15 H15 0.9500
C16 C17 1.361(5)
C16 H16 0.9500
C17 C18 1.410(4)
C17 H17 0.9500
C18 C19 1.480(5)
C19 C20 1.415(4)
C19 C24 1.417(4)
C20 C21 1.372(5)
C20 H20 0.9500
C21 C22 1.405(5)
C21 H21 0.9500
C22 C23 1.373(5)
C22 H22 0.9500
C23 C24 1.422(4)
C23 H23 0.9500
C24 C25 1.429(4)

loop_
_geom_torsion_atom_site_label_1
_geom_torsion_atom_site_label_2
_geom_torsion_atom_site_label_3
_geom_torsion_atom_site_label_4
_geom_torsion
C6 Fe1 C1 C2 117.9(2)
C3 Fe1 C1 C2 -37.8(2)
C9 Fe1 C1 C2 -165.3(3)
C4 Fe1 C1 C2 -81.9(2)
C7 Fe1 C1 C2 76.1(2)
C8 Fe1 C1 C2 40.4(5)
C5 Fe1 C1 C2 -119.5(3)
C10 Fe1 C1 C2 160.8(2)
C6 Fe1 C1 C5 -122.6(2)
C3 Fe1 C1 C5 81.6(2)
C9 Fe1 C1 C5 -45.8(4)
C4 Fe1 C1 C5 37.57(19)
C7 Fe1 C1 C5 -164.39(18)
C2 Fe1 C1 C5 119.5(3)
C8 Fe1 C1 C5 159.9(4)
C10 Fe1 C1 C5 -79.7(2)
C5 C1 C2 C3 0.2(4)
Fe1 C1 C2 C3 59.7(2)
C5 C1 C2 Fe1 -59.5(2)
C6 Fe1 C2 C1 -80.5(2)
C3 Fe1 C2 C1 118.8(3)
C9 Fe1 C2 C1 160.9(4)
C4 Fe1 C2 C1 80.9(2)
C7 Fe1 C2 C1 -123.1(2)
C8 Fe1 C2 C1 -165.76(19)
C5 Fe1 C2 C1 37.4(2)
C10 Fe1 C2 C1 -45.0(4)
C6 Fe1 C2 C3 160.7(2)
C9 Fe1 C2 C3 42.1(5)
C4 Fe1 C2 C3 -37.9(2)
C7 Fe1 C2 C3 118.1(2)
C1 Fe1 C2 C3 -118.8(3)
C8 Fe1 C2 C3 75.5(2)
C5 Fe1 C2 C3 -81.4(2)
C10 Fe1 C2 C3 -163.8(3)
C1 C2 C3 C4 -0.3(4)
Fe1 C2 C3 C4 59.8(2)
C1 C2 C3 Fe1 -60.0(2)
C6 Fe1 C3 C2 -45.6(4)
C9 Fe1 C3 C2 -165.3(2)
C4 Fe1 C3 C2 118.9(3)
C7 Fe1 C3 C2 -80.5(2)
C1 Fe1 C3 C2 37.6(2)
C8 Fe1 C3 C2 -123.8(2)
C5 Fe1 C3 C2 81.2(2)
C10 Fe1 C3 C2 159.9(4)
C6 Fe1 C3 C4 -164.5(3)
C9 Fe1 C3 C4 75.8(2)
C7 Fe1 C3 C4 160.55(18)
C2 Fe1 C3 C4 -118.9(3)
C1 Fe1 C3 C4 -81.3(2)
C8 Fe1 C3 C4 117.3(2)
C5 Fe1 C3 C4 -37.68(19)
C10 Fe1 C3 C4 41.0(5)
C2 C3 C4 C5 0.3(4)
Fe1 C3 C4 C5 60.2(2)
C2 C3 C4 Fe1 -60.0(2)
C6 Fe1 C4 C5 42.6(5)
C3 Fe1 C4 C5 -118.6(3)
C9 Fe1 C4 C5 117.70(19)
C7 Fe1 C4 C5 -165.4(3)
C2 Fe1 C4 C5 -81.0(2)
C1 Fe1 C4 C5 -37.64(19)
C8 Fe1 C4 C5 160.17(18)
C10 Fe1 C4 C5 76.2(2)
C6 Fe1 C4 C3 161.3(4)
C9 Fe1 C4 C3 -123.7(2)
C7 Fe1 C4 C3 -46.8(4)
C2 Fe1 C4 C3 37.6(2)
C1 Fe1 C4 C3 81.0(2)
C8 Fe1 C4 C3 -81.2(2)
C5 Fe1 C4 C3 118.6(3)
C10 Fe1 C4 C3 -165.2(2)
C3 C4 C5 C1 -0.2(4)
Fe1 C4 C5 C1 59.6(2)
C3 C4 C5 Fe1 -59.8(2)
C2 C1 C5 C4 0.0(4)
Fe1 C1 C5 C4 -59.5(2)
C2 C1 C5 Fe1 59.5(2)
C6 Fe1 C5 C4 -164.40(18)
C3 Fe1 C5 C4 38.09(19)
C9 Fe1 C5 C4 -80.6(2)
C7 Fe1 C5 C4 162.3(3)
C2 Fe1 C5 C4 81.8(2)
C1 Fe1 C5 C4 119.0(3)
C8 Fe1 C5 C4 -45.8(4)
C10 Fe1 C5 C4 -122.56(19)
C6 Fe1 C5 C1 76.6(2)
C3 Fe1 C5 C1 -80.9(2)
C9 Fe1 C5 C1 160.4(2)
C4 Fe1 C5 C1 -119.0(3)
C7 Fe1 C5 C1 43.3(5)
C2 Fe1 C5 C1 -37.2(2)
C8 Fe1 C5 C1 -164.8(3)
C10 Fe1 C5 C1 118.4(2)
C3 Fe1 C6 C7 -48.4(4)
C9 Fe1 C6 C7 81.80(18)
C4 Fe1 C6 C7 163.7(4)
C2 Fe1 C6 C7 -81.2(2)
C1 Fe1 C6 C7 -122.97(18)
C8 Fe1 C6 C7 38.12(16)
C5 Fe1 C6 C7 -164.28(17)
C10 Fe1 C6 C7 119.4(2)
C3 Fe1 C6 C10 -167.8(3)
C9 Fe1 C6 C10 -37.61(18)
C4 Fe1 C6 C10 44.3(5)
C7 Fe1 C6 C10 -119.4(2)
C2 Fe1 C6 C10 159.4(2)
C1 Fe1 C6 C10 117.6(2)
C8 Fe1 C6 C10 -81.29(19)
C5 Fe1 C6 C10 76.3(2)
C10 C6 C7 C8 0.5(3)
Fe1 C6 C7 C8 -59.27(19)
C10 C6 C7 C11 176.6(3)
Fe1 C6 C7 C11 116.8(3)
C10 C6 C7 Fe1 59.75(19)
C3 Fe1 C7 C6 159.76(18)
C9 Fe1 C7 C6 -81.24(19)
C4 Fe1 C7 C6 -166.3(3)
C2 Fe1 C7 C6 117.63(19)
C1 Fe1 C7 C6 76.6(2)
C8 Fe1 C7 C6 -119.3(2)
C5 Fe1 C7 C6 43.9(4)
C10 Fe1 C7 C6 -37.75(18)
C6 Fe1 C7 C8 119.3(2)
C3 Fe1 C7 C8 -81.0(2)
C9 Fe1 C7 C8 38.04(18)
C4 Fe1 C7 C8 -47.1(4)
C2 Fe1 C7 C8 -123.08(19)
C1 Fe1 C7 C8 -164.12(19)
C5 Fe1 C7 C8 163.2(3)
C10 Fe1 C7 C8 81.53(19)
C6 Fe1 C7 C11 -121.5(3)
C3 Fe1 C7 C11 38.3(3)
C9 Fe1 C7 C11 157.3(3)
C4 Fe1 C7 C11 72.2(4)
C2 Fe1 C7 C11 -3.9(3)
C1 Fe1 C7 C11 -44.9(3)
C8 Fe1 C7 C11 119.2(3)
C5 Fe1 C7 C11 -77.6(4)
C10 Fe1 C7 C11 -159.2(3)
C6 C7 C8 C9 -0.2(3)
C11 C7 C8 C9 -176.4(3)
Fe1 C7 C8 C9 -59.43(19)
C6 C7 C8 Fe1 59.20(19)
C11 C7 C8 Fe1 -117.0(3)
C6 Fe1 C8 C9 80.7(2)
C3 Fe1 C8 C9 -123.7(2)
C4 Fe1 C8 C9 -81.2(2)
C7 Fe1 C8 C9 118.2(3)
C2 Fe1 C8 C9 -164.8(2)
C1 Fe1 C8 C9 164.5(4)
C5 Fe1 C8 C9 -48.6(4)
C10 Fe1 C8 C9 36.67(19)
C6 Fe1 C8 C7 -37.48(17)
C3 Fe1 C8 C7 118.2(2)
C9 Fe1 C8 C7 -118.2(3)
C4 Fe1 C8 C7 160.61(18)
C2 Fe1 C8 C7 77.1(2)
C1 Fe1 C8 C7 46.4(5)
C5 Fe1 C8 C7 -166.7(3)
C10 Fe1 C8 C7 -81.48(18)
C7 C8 C9 C10 -0.1(3)
Fe1 C8 C9 C10 -59.3(2)
C7 C8 C9 Fe1 59.23(19)
C6 Fe1 C9 C10 38.11(17)
C3 Fe1 C9 C10 -163.48(19)
C4 Fe1 C9 C10 -122.01(19)
C7 Fe1 C9 C10 81.97(18)
C2 Fe1 C9 C10 164.5(4)
C1 Fe1 C9 C10 -47.3(4)
C8 Fe1 C9 C10 120.7(3)
C5 Fe1 C9 C10 -80.1(2)
C6 Fe1 C9 C8 -82.63(19)
C3 Fe1 C9 C8 75.8(2)
C4 Fe1 C9 C8 117.3(2)
C7 Fe1 C9 C8 -38.77(18)
C2 Fe1 C9 C8 43.8(5)
C1 Fe1 C9 C8 -168.1(3)
C5 Fe1 C9 C8 159.16(19)
C10 Fe1 C9 C8 -120.7(3)
C8 C9 C10 C6 0.4(3)
Fe1 C9 C10 C6 -58.80(19)
C8 C9 C10 Fe1 59.2(2)
C7 C6 C10 C9 -0.5(3)
Fe1 C6 C10 C9 59.0(2)
C7 C6 C10 Fe1 -59.57(19)
C6 Fe1 C10 C9 -118.9(3)
C3 Fe1 C10 C9 46.1(5)
C4 Fe1 C10 C9 77.1(2)
C7 Fe1 C10 C9 -81.39(18)
C2 Fe1 C10 C9 -167.9(3)
C1 Fe1 C10 C9 159.83(18)
C8 Fe1 C10 C9 -36.85(17)
C5 Fe1 C10 C9 118.10(18)
C3 Fe1 C10 C6 165.0(4)
C9 Fe1 C10 C6 118.9(3)
C4 Fe1 C10 C6 -163.99(18)
C7 Fe1 C10 C6 37.51(17)
C2 Fe1 C10 C6 -49.0(4)
C1 Fe1 C10 C6 -81.3(2)
C8 Fe1 C10 C6 82.04(19)
C5 Fe1 C10 C6 -123.00(19)
C12 N1 C11 N2 -1.5(3)
C12 N1 C11 C7 177.4(3)
C25 N2 C11 N1 1.7(3)
C25 N2 C11 C7 -177.2(2)
C6 C7 C11 N1 -176.8(3)
C8 C7 C11 N1 -1.3(4)
Fe1 C7 C11 N1 -88.5(3)
C6 C7 C11 N2 2.1(4)
C8 C7 C11 N2 177.5(3)
Fe1 C7 C11 N2 90.3(3)
C11 N1 C12 C25 0.6(3)
C11 N1 C12 C13 178.9(3)
C25 C12 C13 C14 177.0(3)
N1 C12 C13 C14 -1.1(5)
C25 C12 C13 C18 -1.0(4)
N1 C12 C13 C18 -179.1(3)
C18 C13 C14 C15 1.4(4)
C12 C13 C14 C15 -176.6(3)
C13 C14 C15 C16 -2.2(5)
C14 C15 C16 C17 1.3(5)
C15 C16 C17 C18 0.5(5)
C16 C17 C18 C13 -1.3(4)
C16 C17 C18 C19 177.2(3)
C14 C13 C18 C17 0.4(4)
C12 C13 C18 C17 178.4(3)
C14 C13 C18 C19 -178.2(3)
C12 C13 C18 C19 -0.2(4)
C17 C18 C19 C20 1.0(4)
C13 C18 C19 C20 179.6(3)
C17 C18 C19 C24 -177.2(3)
C13 C18 C19 C24 1.3(4)
C24 C19 C20 C21 0.3(4)
C18 C19 C20 C21 -178.0(3)
C19 C20 C21 C22 0.5(5)
C20 C21 C22 C23 -0.7(5)
C21 C22 C23 C24 0.2(5)
C20 C19 C24 C23 -0.8(4)
C18 C19 C24 C23 177.5(3)
C20 C19 C24 C25 -179.6(2)
C18 C19 C24 C25 -1.3(4)
C22 C23 C24 C19 0.6(4)
C22 C23 C24 C25 179.3(3)
N1 C12 C25 N2 0.4(3)
C13 C12 C25 N2 -178.1(2)
N1 C12 C25 C24 179.5(2)
C13 C12 C25 C24 1.0(4)
C11 N2 C25 C12 -1.2(3)
C11 N2 C25 C24 179.7(3)
C19 C24 C25 C12 0.2(4)
C23 C24 C25 C12 -178.6(3)
C19 C24 C25 N2 179.1(3)
C23 C24 C25 N2 0.3(5)
